data_7104337
loop_
_publ_author_name
'Raatikainen, Kari'
'Huuskonen, Juhani'
'Lahtinen, Manu'
'Metrangolo, Pierangelo'
'Rissanen, Kari'

_publ_section_title
;
 Halogen bonding drives the self-assembly of piperazine cyclophanes
 into tubular structures.
;
_journal_issue 16
_journal_name_full 'Chemical communications (Cambridge, England)'
_journal_page_first 2160
_journal_page_last 2162
_journal_paper_doi 10.1039/b901473j
_journal_volume 34
_journal_year 2009
_chemical_compound_source 'synthesis as described'
_chemical_formula_moiety '2(C36 H48 N6), C6 F4 I2, C H CL3'
_chemical_formula_sum 'C79 H97 Cl3 F4 I2 N12'
_chemical_formula_weight 1650.84
_chemical_name_systematic
;
?
;
_space_group_IT_number 14
_symmetry_cell_setting monoclinic
_symmetry_Int_Tables_number 14
_symmetry_space_group_name_Hall '-P 2ybc'
_symmetry_space_group_name_H-M 'P 1 21/c 1'
_atom_sites_solution_hydrogens geom
_atom_sites_solution_primary direct
_atom_sites_solution_secondary difmap
_audit_creation_date 2009-02-10T11:07:08-00:00
_audit_creation_method 'WinGX routine CIF_UPDATE'
_cell_angle_alpha 90
_cell_angle_beta 99.404(2)
_cell_angle_gamma 90
_cell_formula_units_Z 2
_cell_length_a 24.6450(7)
_cell_length_b 5.8927(2)
_cell_length_c 27.7544(6)
_cell_measurement_reflns_used 113303
_cell_measurement_temperature 123(2)
_cell_measurement_theta_max 28.283
_cell_measurement_theta_min 2.91
_cell_measurement_wavelength 0.71073
_cell_volume 3976.5(2)
_computing_cell_refinement 'HKL Scalepack (Otwinowski & Minor 1997)'
_computing_data_collection 'Collect (Bruker AXS BV, 1997-2004)'
_computing_data_reduction 'HKL Denzo and Scalepack (Otwinowski & Minor 1997)'
_computing_molecular_graphics 'Ortep-3 for Windows (Farrugia, 1997)'
_computing_publication_material 'WinGX publication routines (Farrugia, 1999)'
_computing_structure_refinement 'SHELXL-97 (Sheldrick, 1997)'
_computing_structure_solution 'SIR97 (Giacovazzo et al, 1997)'
_diffrn_ambient_temperature 123(2)
_diffrn_detector 'CCD plate'
_diffrn_detector_area_resol_mean 9
_diffrn_measured_fraction_theta_full 0.987
_diffrn_measured_fraction_theta_max 0.987
_diffrn_measurement_device '95mm CCD camera on \k-goniostat'
_diffrn_measurement_device_type KappaCCD
_diffrn_measurement_method 'CCD rotation images, thick slices'
_diffrn_orient_matrix_type 'by Bruker AXS Collect from scalepack cell'
_diffrn_orient_matrix_UB_11 -0.329665E-1
_diffrn_orient_matrix_UB_12 0.694885E-1
_diffrn_orient_matrix_UB_13 0.109166E-1
_diffrn_orient_matrix_UB_21 0.16511E-2
_diffrn_orient_matrix_UB_22 0.12964
_diffrn_orient_matrix_UB_23 -0.229658E-1
_diffrn_orient_matrix_UB_31 -0.24537E-1
_diffrn_orient_matrix_UB_32 -0.84637E-1
_diffrn_orient_matrix_UB_33 -0.262143E-1
_diffrn_radiation_monochromator graphite
_diffrn_radiation_probe x-ray
_diffrn_radiation_type MoK\a
_diffrn_radiation_wavelength 0.71073
_diffrn_reflns_av_R_equivalents 0.0524
_diffrn_reflns_av_unetI/netI 0.0563
_diffrn_reflns_limit_h_max 29
_diffrn_reflns_limit_h_min -29
_diffrn_reflns_limit_k_max 7
_diffrn_reflns_limit_k_min -7
_diffrn_reflns_limit_l_max 32
_diffrn_reflns_limit_l_min -33
_diffrn_reflns_number 12399
_diffrn_reflns_theta_full 25
_diffrn_reflns_theta_max 25
_diffrn_reflns_theta_min 2.96
_diffrn_source 'Enraf Nonius FR590'
_exptl_absorpt_coefficient_mu 0.951
_exptl_absorpt_correction_type none
_exptl_crystal_colour colorless
_exptl_crystal_density_diffrn 1.379
_exptl_crystal_density_method 'not measured'
_exptl_crystal_description needle
_exptl_crystal_F_000 1696
_exptl_crystal_size_max 0.5
_exptl_crystal_size_mid 0.1
_exptl_crystal_size_min 0.05
_refine_diff_density_max 2.946
_refine_diff_density_min -2.177
_refine_diff_density_rms 0.148
_refine_ls_extinction_method none
_refine_ls_goodness_of_fit_ref 1.066
_refine_ls_hydrogen_treatment constr
_refine_ls_matrix_type full
_refine_ls_number_parameters 478
_refine_ls_number_reflns 6878
_refine_ls_number_restraints 23
_refine_ls_restrained_S_all 1.074
_refine_ls_R_factor_all 0.0881
_refine_ls_R_factor_gt 0.0655
_refine_ls_shift/su_max 0.002
_refine_ls_shift/su_mean 0
_refine_ls_structure_factor_coef Fsqd
_refine_ls_weighting_details 'calc w=1/[\s^2^(Fo^2^)+(0.0681P)^2^+40.8870P] where P=(Fo^2^+2Fc^2^)/3'
_refine_ls_weighting_scheme calc
_refine_ls_wR_factor_gt 0.1578
_refine_ls_wR_factor_ref 0.1748
_reflns_number_gt 5395
_reflns_number_total 6878
_reflns_threshold_expression >2sigma(I)
_cod_data_source_file b901473j.txt
_cod_data_source_block 1
_cod_original_sg_symbol_H-M 'P 21/c'
_cod_database_code 7104337

loop_
_symmetry_equiv_pos_as_xyz
'x, y, z'
'-x, y+1/2, -z+1/2'
'-x, -y, -z'
'x, -y-1/2, z-1/2'

loop_
_atom_site_label
_atom_site_type_symbol
_atom_site_fract_x
_atom_site_fract_y
_atom_site_fract_z
_atom_site_U_iso_or_equiv
_atom_site_adp_type
_atom_site_occupancy
_atom_site_symmetry_multiplicity
_atom_site_calc_flag
_atom_site_refinement_flags
_atom_site_disorder_assembly
_atom_site_disorder_group
C1 C 0.8180(3) 0.7614(12) 0.6785(2) 0.0216(15) Uani 1 1 d . . .
C2 C 0.8487(3) 0.5646(13) 0.6776(2) 0.0231(16) Uani 1 1 d . . .
H2 H 0.8364 0.4488 0.6546 0.028 Uiso 1 1 calc R . .
C3 C 0.8981(3) 0.5350(13) 0.7105(3) 0.0279(17) Uani 1 1 d . . .
H3 H 0.9186 0.3987 0.7098 0.033 Uiso 1 1 calc R . .
C4 C 0.9171(3) 0.7037(12) 0.7440(2) 0.0221(16) Uani 1 1 d . . .
C5 C 0.8869(3) 0.9039(13) 0.7435(2) 0.0236(16) Uani 1 1 d . . .
H5 H 0.8999 1.0224 0.7656 0.028 Uiso 1 1 calc R . .
C6 C 0.8383(3) 0.9329(13) 0.7114(3) 0.0248(16) Uani 1 1 d . . .
H6 H 0.8184 1.0709 0.7117 0.03 Uiso 1 1 calc R . .
C7 C 0.7630(3) 0.7915(12) 0.6467(2) 0.0220(15) Uani 1 1 d . . .
H7A H 0.7597 0.9492 0.6342 0.026 Uiso 1 1 calc R . .
H7B H 0.7604 0.688 0.6183 0.026 Uiso 1 1 calc R . .
N8 N 0.7172(2) 0.7436(10) 0.67389(19) 0.0189(12) Uani 1 1 d . . .
C9 C 0.6658(3) 0.8441(12) 0.6491(2) 0.0194(14) Uani 1 1 d . . .
H9A H 0.6554 0.7745 0.6164 0.023 Uiso 1 1 calc R . .
H9B H 0.6709 1.009 0.6446 0.023 Uiso 1 1 calc R . .
C10 C 0.6200(3) 0.8047(11) 0.6794(2) 0.0182(14) Uani 1 1 d . . .
H10A H 0.6301 0.8766 0.7119 0.022 Uiso 1 1 calc R . .
H10B H 0.5854 0.8747 0.6628 0.022 Uiso 1 1 calc R . .
N11 N 0.6119(2) 0.5613(10) 0.68525(19) 0.0181(12) Uani 1 1 d . . .
C12 C 0.6632(3) 0.4562(11) 0.7089(2) 0.0198(15) Uani 1 1 d . . .
H12A H 0.6578 0.2905 0.7116 0.024 Uiso 1 1 calc R . .
H12B H 0.6735 0.5182 0.7423 0.024 Uiso 1 1 calc R . .
C13 C 0.7094(3) 0.5013(12) 0.6798(3) 0.0221(15) Uani 1 1 d . . .
H13A H 0.7439 0.4331 0.697 0.026 Uiso 1 1 calc R . .
H13B H 0.7004 0.4289 0.6473 0.026 Uiso 1 1 calc R . .
C14 C 0.5647(3) 0.5156(13) 0.7115(2) 0.0224(15) Uani 1 1 d . . .
H14A H 0.5552 0.3526 0.7078 0.027 Uiso 1 1 calc R . .
H14B H 0.5325 0.6033 0.6954 0.027 Uiso 1 1 calc R . .
C15 C 0.5747(3) 0.5735(12) 0.7657(2) 0.0214(15) Uani 1 1 d . . .
C16 C 0.5638(3) 0.7901(12) 0.7821(2) 0.0213(15) Uani 1 1 d . . .
H16 H 0.5481 0.9024 0.7594 0.026 Uiso 1 1 calc R . .
C17 C 0.5759(3) 0.8423(12) 0.8320(2) 0.0219(15) Uani 1 1 d . . .
H17 H 0.5682 0.9899 0.8429 0.026 Uiso 1 1 calc R . .
C18 C 0.5989(3) 0.6803(12) 0.8656(2) 0.0200(14) Uani 1 1 d . . .
C19 C 0.6077(3) 0.4647(12) 0.8493(2) 0.0238(16) Uani 1 1 d . . .
H19 H 0.6218 0.3506 0.8722 0.029 Uiso 1 1 calc R . .
C20 C 0.5963(3) 0.4117(12) 0.7997(2) 0.0253(16) Uani 1 1 d . . .
H20 H 0.6035 0.263 0.7891 0.03 Uiso 1 1 calc R . .
C21 C 0.6136(3) 0.7464(13) 0.9193(2) 0.0232(15) Uani 1 1 d . . .
H21A H 0.6318 0.8966 0.9217 0.028 Uiso 1 1 calc R . .
H21B H 0.5794 0.7601 0.9335 0.028 Uiso 1 1 calc R . .
N22 N 0.6497(2) 0.5822(10) 0.94749(19) 0.0198(12) Uani 1 1 d . . .
C23 C 0.6546(3) 0.6157(13) 1.0004(2) 0.0251(16) Uani 1 1 d . . .
H23A H 0.6176 0.6167 1.0099 0.03 Uiso 1 1 calc R . .
H23B H 0.6724 0.7633 1.0098 0.03 Uiso 1 1 calc R . .
C24 C 0.6885(3) 0.4252(13) 1.0262(2) 0.0226(15) Uani 1 1 d . . .
H24A H 0.6913 0.4458 1.0619 0.027 Uiso 1 1 calc R . .
H24B H 0.6696 0.2792 1.0174 0.027 Uiso 1 1 calc R . .
N25 N 0.7440(2) 0.4158(11) 1.0135(2) 0.0237(13) Uani 1 1 d . . .
C26 C 0.7383(3) 0.3912(13) 0.9602(2) 0.0272(17) Uani 1 1 d . . .
H26A H 0.7197 0.2459 0.9501 0.033 Uiso 1 1 calc R . .
H26B H 0.7752 0.3884 0.9505 0.033 Uiso 1 1 calc R . .
C27 C 0.7054(3) 0.5852(13) 0.9352(2) 0.0242(16) Uani 1 1 d . . .
H27A H 0.7237 0.7307 0.9457 0.029 Uiso 1 1 calc R . .
H27B H 0.7034 0.5717 0.8994 0.029 Uiso 1 1 calc R . .
C28 C 0.7750(3) 0.2269(14) 1.0394(3) 0.0276(17) Uani 1 1 d . . .
H28A H 0.7526 0.0867 1.0343 0.033 Uiso 1 1 calc R . .
H28B H 0.7821 0.2597 1.0748 0.033 Uiso 1 1 calc R . .
C29 C 0.8293(3) 0.1891(13) 1.0215(2) 0.0248(16) Uani 1 1 d . . .
C30 C 0.8689(3) 0.3560(14) 1.0262(3) 0.0277(16) Uani 1 1 d . . .
H30 H 0.8647 0.4871 1.0451 0.033 Uiso 1 1 calc R . .
C31 C 0.9153(3) 0.3356(14) 1.0035(3) 0.0291(16) Uani 1 1 d . . .
H31 H 0.9425 0.4514 1.0073 0.035 Uiso 1 1 calc R . .
C32 C 0.9215(3) 0.1439(13) 0.9752(2) 0.0258(16) Uani 1 1 d . . .
C33 C 0.8834(3) -0.0303(13) 0.9731(3) 0.0288(17) Uani 1 1 d . . .
H33 H 0.8884 -0.1654 0.9557 0.035 Uiso 1 1 calc R . .
C34 C 0.8377(3) -0.0077(13) 0.9964(3) 0.0282(17) Uani 1 1 d . . .
H34 H 0.812 -0.1286 0.995 0.034 Uiso 1 1 calc R . .
C35 C 0.9696(3) 0.1269(14) 0.9476(3) 0.0295(18) Uani 1 1 d . . .
H35A H 1.0044 0.1338 0.971 0.035 Uiso 1 1 calc R . .
H35B H 0.9682 -0.0213 0.9306 0.035 Uiso 1 1 calc R . .
N36 N 0.9689(2) 0.3096(11) 0.9117(2) 0.0245(13) Uani 1 1 d . . .
C37 C 1.0162(3) 0.2864(13) 0.8861(3) 0.0260(17) Uani 1 1 d . . .
H37A H 1.0137 0.1402 0.8682 0.031 Uiso 1 1 calc R . .
H37B H 1.0506 0.2859 0.9101 0.031 Uiso 1 1 calc R . .
C38 C 1.0176(3) 0.4793(14) 0.8505(3) 0.0265(16) Uani 1 1 d . . .
H38A H 1.0216 0.6251 0.8684 0.032 Uiso 1 1 calc R . .
H38B H 1.0498 0.4612 0.8336 0.032 Uiso 1 1 calc R . .
N39 N 0.9666(2) 0.4826(11) 0.8141(2) 0.0237(13) Uani 1 1 d . . .
C40 C 0.9195(3) 0.5013(14) 0.8399(3) 0.0254(16) Uani 1 1 d . . .
H40A H 0.8851 0.5007 0.8159 0.031 Uiso 1 1 calc R . .
H40B H 0.9216 0.647 0.8578 0.031 Uiso 1 1 calc R . .
C41 C 0.9185(3) 0.3083(13) 0.8752(3) 0.0258(16) Uani 1 1 d . . .
H41A H 0.886 0.3231 0.8917 0.031 Uiso 1 1 calc R . .
H41B H 0.9156 0.1624 0.8572 0.031 Uiso 1 1 calc R . .
C42 C 0.9696(3) 0.6743(13) 0.7806(2) 0.0238(15) Uani 1 1 d . . .
H42A H 1.0008 0.6495 0.7627 0.029 Uiso 1 1 calc R . .
H42B H 0.977 0.8155 0.7998 0.029 Uiso 1 1 calc R . .
C43A C 0.7727(4) 0.9841(16) 0.8150(3) 0.024(4) Uani 0.35 1 d PDU A 1
H43A H 0.8091 1.0554 0.813 0.029 Uiso 0.35 1 calc PR A 1
C43B C 0.7275(5) 0.8955(16) 0.8174(2) 0.014(9) Uani 0.15 1 d PDU A 2
H43B H 0.6911 0.8242 0.8194 0.017 Uiso 0.15 1 calc PR A 2
Cl44 Cl 0.7268(2) 1.0267(10) 0.75999(19) 0.0642(14) Uani 0.5 1 d PD . .
Cl45 Cl 0.7802(5) 0.6890(16) 0.8239(4) 0.201(7) Uani 0.5 1 d PD . .
Cl46 Cl 0.7431(6) 1.1098(19) 0.8621(4) 0.276(12) Uani 0.5 1 d PD . .
I47 I 0.566430(18) 0.33630(7) 0.596874(14) 0.01916(16) Uani 1 1 d . . .
C48 C 0.5267(3) 0.1368(12) 0.5389(2) 0.0205(15) Uani 1 1 d . . .
C49 C 0.4992(3) -0.0641(12) 0.5475(2) 0.0183(14) Uani 1 1 d . . .
F50 F 0.49759(17) -0.1276(7) 0.59376(13) 0.0244(9) Uani 1 1 d . . .
C51 C 0.5264(3) 0.1946(12) 0.4903(2) 0.0203(15) Uani 1 1 d . . .
F52 F 0.55234(17) 0.3859(7) 0.47982(14) 0.0245(9) Uani 1 1 d . . .

loop_
_atom_site_aniso_label
_atom_site_aniso_U_11
_atom_site_aniso_U_22
_atom_site_aniso_U_33
_atom_site_aniso_U_23
_atom_site_aniso_U_13
_atom_site_aniso_U_12
C1 0.020(4) 0.026(4) 0.020(3) 0.006(3) 0.005(3) -0.001(3)
C2 0.020(4) 0.026(4) 0.022(3) -0.002(3) 0.002(3) -0.002(3)
C3 0.025(4) 0.024(4) 0.036(4) 0.001(3) 0.010(3) 0.001(3)
C4 0.025(4) 0.025(4) 0.016(3) 0.002(3) 0.004(3) -0.007(3)
C5 0.025(4) 0.027(4) 0.018(3) -0.001(3) 0.004(3) -0.002(3)
C6 0.029(4) 0.021(4) 0.025(4) 0.004(3) 0.007(3) 0.002(3)
C7 0.023(4) 0.025(4) 0.019(3) 0.004(3) 0.007(3) 0.001(3)
N8 0.022(3) 0.021(3) 0.014(3) 0.002(2) 0.004(2) 0.001(2)
C9 0.021(4) 0.022(4) 0.015(3) 0.000(3) 0.003(3) 0.000(3)
C10 0.021(4) 0.018(4) 0.015(3) 0.001(3) 0.000(3) 0.001(3)
N11 0.020(3) 0.019(3) 0.014(3) 0.003(2) -0.001(2) -0.002(2)
C12 0.024(4) 0.013(4) 0.023(3) 0.001(3) 0.006(3) -0.001(3)
C13 0.023(4) 0.018(3) 0.026(4) 0.000(3) 0.006(3) 0.003(3)
C14 0.020(4) 0.021(4) 0.026(4) -0.001(3) 0.003(3) -0.004(3)
C15 0.017(4) 0.028(4) 0.020(3) 0.000(3) 0.004(3) -0.005(3)
C16 0.020(4) 0.021(4) 0.024(3) 0.004(3) 0.005(3) 0.002(3)
C17 0.019(4) 0.019(4) 0.028(4) -0.004(3) 0.008(3) 0.001(3)
C18 0.019(3) 0.018(4) 0.023(3) 0.002(3) 0.006(3) -0.006(3)
C19 0.033(4) 0.018(4) 0.021(3) 0.001(3) 0.007(3) -0.001(3)
C20 0.041(5) 0.016(3) 0.022(3) -0.001(3) 0.011(3) -0.001(3)
C21 0.026(4) 0.026(4) 0.018(3) -0.005(3) 0.007(3) -0.003(3)
N22 0.018(3) 0.027(3) 0.015(3) -0.001(2) 0.004(2) -0.002(2)
C23 0.025(4) 0.034(4) 0.017(3) -0.005(3) 0.006(3) -0.004(3)
C24 0.021(4) 0.032(4) 0.015(3) -0.003(3) 0.007(3) -0.005(3)
N25 0.021(3) 0.034(3) 0.015(3) 0.001(2) 0.000(2) 0.001(3)
C26 0.030(4) 0.037(5) 0.017(3) 0.001(3) 0.011(3) 0.000(3)
C27 0.029(4) 0.031(4) 0.014(3) -0.002(3) 0.007(3) -0.002(3)
C28 0.025(4) 0.033(4) 0.025(4) 0.003(3) 0.005(3) 0.000(3)
C29 0.027(4) 0.027(4) 0.020(3) 0.006(3) 0.003(3) 0.003(3)
C30 0.028(4) 0.031(4) 0.025(4) -0.006(3) 0.005(3) -0.003(3)
C31 0.030(4) 0.027(4) 0.029(4) 0.001(3) 0.000(3) -0.001(4)
C32 0.028(4) 0.028(4) 0.021(3) 0.005(3) 0.001(3) 0.007(3)
C33 0.038(5) 0.021(4) 0.026(4) -0.004(3) 0.003(3) 0.003(3)
C34 0.032(4) 0.025(4) 0.028(4) 0.000(3) 0.006(3) -0.006(3)
C35 0.028(4) 0.033(5) 0.028(4) 0.008(3) 0.008(3) 0.009(3)
N36 0.022(3) 0.030(4) 0.021(3) 0.002(3) 0.002(2) 0.007(3)
C37 0.017(4) 0.038(5) 0.022(3) -0.005(3) 0.001(3) 0.006(3)
C38 0.021(4) 0.036(4) 0.023(3) -0.001(3) 0.004(3) 0.004(3)
N39 0.019(3) 0.032(3) 0.020(3) 0.001(3) 0.004(2) 0.002(3)
C40 0.019(4) 0.035(4) 0.024(4) 0.002(3) 0.008(3) -0.003(3)
C41 0.021(4) 0.030(4) 0.026(4) 0.006(3) 0.001(3) 0.000(3)
C42 0.017(3) 0.030(4) 0.024(3) 0.001(3) 0.003(3) -0.004(3)
C43A 0.025(5) 0.024(5) 0.024(5) 0.000(2) 0.007(2) 0.002(2)
C43B 0.014(9) 0.014(9) 0.014(9) -0.001(2) 0.001(2) 0.000(2)
Cl44 0.072(4) 0.060(3) 0.061(3) -0.003(3) 0.010(3) 0.006(3)
Cl45 0.197(14) 0.210(15) 0.221(15) -0.076(12) 0.110(12) -0.051(12)
Cl46 0.148(12) 0.114(10) 0.57(4) 0.037(16) 0.083(17) 0.018(9)
I47 0.0222(3) 0.0175(2) 0.0171(2) -0.00194(18) 0.00109(16) 0.0006(2)
C48 0.022(4) 0.021(4) 0.018(3) -0.003(3) 0.002(3) 0.004(3)
C49 0.024(4) 0.019(4) 0.014(3) 0.003(3) 0.010(3) 0.007(3)
F50 0.035(2) 0.024(2) 0.0134(18) 0.0013(16) 0.0044(17) 0.0002(18)
C51 0.025(4) 0.017(4) 0.020(3) -0.002(3) 0.007(3) 0.000(3)
F52 0.032(2) 0.020(2) 0.022(2) 0.0017(16) 0.0043(17) -0.0058(18)

loop_
_atom_type_symbol
_atom_type_description
_atom_type_scat_dispersion_real
_atom_type_scat_dispersion_imag
_atom_type_scat_source
C C 0.0033 0.0016 'International Tables Vol C Tables 4.2.6.8 and 6.1.1.4'
H H 0 0 'International Tables Vol C Tables 4.2.6.8 and 6.1.1.4'
N N 0.0061 0.0033 'International Tables Vol C Tables 4.2.6.8 and 6.1.1.4'
F F 0.0171 0.0103 'International Tables Vol C Tables 4.2.6.8 and 6.1.1.4'
Cl Cl 0.1484 0.1585 'International Tables Vol C Tables 4.2.6.8 and 6.1.1.4'
I I -0.4742 1.8119 'International Tables Vol C Tables 4.2.6.8 and 6.1.1.4'

loop_
_geom_angle_atom_site_label_1
_geom_angle_atom_site_label_2
_geom_angle_atom_site_label_3
_geom_angle
_geom_angle_site_symmetry_1
_geom_angle_site_symmetry_3
_geom_angle_publ_flag
C2 C1 C6 118.6(7) . . ?
C2 C1 C7 122.1(7) . . ?
C6 C1 C7 119.3(7) . . ?
C1 C2 C3 120.6(7) . . ?
C1 C2 H2 119.7 . . ?
C3 C2 H2 119.7 . . ?
C4 C3 C2 120.4(7) . . ?
C4 C3 H3 119.8 . . ?
C2 C3 H3 119.8 . . ?
C3 C4 C5 118.5(7) . . ?
C3 C4 C42 121.5(7) . . ?
C5 C4 C42 120.0(6) . . ?
C6 C5 C4 121.2(7) . . ?
C6 C5 H5 119.4 . . ?
C4 C5 H5 119.4 . . ?
C5 C6 C1 120.7(7) . . ?
C5 C6 H6 119.7 . . ?
C1 C6 H6 119.7 . . ?
N8 C7 C1 111.4(5) . . ?
N8 C7 H7A 109.3 . . ?
C1 C7 H7A 109.3 . . ?
N8 C7 H7B 109.3 . . ?
C1 C7 H7B 109.3 . . ?
H7A C7 H7B 108 . . ?
C13 N8 C9 109.2(6) . . ?
C13 N8 C7 111.8(5) . . ?
C9 N8 C7 110.8(5) . . ?
N8 C9 C10 109.8(5) . . ?
N8 C9 H9A 109.7 . . ?
C10 C9 H9A 109.7 . . ?
N8 C9 H9B 109.7 . . ?
C10 C9 H9B 109.7 . . ?
H9A C9 H9B 108.2 . . ?
N11 C10 C9 109.7(6) . . ?
N11 C10 H10A 109.7 . . ?
C9 C10 H10A 109.7 . . ?
N11 C10 H10B 109.7 . . ?
C9 C10 H10B 109.7 . . ?
H10A C10 H10B 108.2 . . ?
C10 N11 C12 109.9(5) . . ?
C10 N11 C14 111.3(5) . . ?
C12 N11 C14 112.9(5) . . ?
N11 C12 C13 110.8(5) . . ?
N11 C12 H12A 109.5 . . ?
C13 C12 H12A 109.5 . . ?
N11 C12 H12B 109.5 . . ?
C13 C12 H12B 109.5 . . ?
H12A C12 H12B 108.1 . . ?
N8 C13 C12 110.9(6) . . ?
N8 C13 H13A 109.5 . . ?
C12 C13 H13A 109.5 . . ?
N8 C13 H13B 109.5 . . ?
C12 C13 H13B 109.5 . . ?
H13A C13 H13B 108.1 . . ?
N11 C14 C15 115.4(6) . . ?
N11 C14 H14A 108.4 . . ?
C15 C14 H14A 108.4 . . ?
N11 C14 H14B 108.4 . . ?
C15 C14 H14B 108.4 . . ?
H14A C14 H14B 107.5 . . ?
C20 C15 C16 118.7(6) . . ?
C20 C15 C14 120.0(6) . . ?
C16 C15 C14 121.2(6) . . ?
C15 C16 C17 120.0(6) . . ?
C15 C16 H16 120 . . ?
C17 C16 H16 120 . . ?
C18 C17 C16 120.7(7) . . ?
C18 C17 H17 119.7 . . ?
C16 C17 H17 119.7 . . ?
C19 C18 C17 118.8(6) . . ?
C19 C18 C21 122.0(6) . . ?
C17 C18 C21 119.1(6) . . ?
C18 C19 C20 120.9(7) . . ?
C18 C19 H19 119.6 . . ?
C20 C19 H19 119.6 . . ?
C15 C20 C19 120.7(7) . . ?
C15 C20 H20 119.6 . . ?
C19 C20 H20 119.6 . . ?
N22 C21 C18 112.5(6) . . ?
N22 C21 H21A 109.1 . . ?
C18 C21 H21A 109.1 . . ?
N22 C21 H21B 109.1 . . ?
C18 C21 H21B 109.1 . . ?
H21A C21 H21B 107.8 . . ?
C21 N22 C23 113.0(5) . . ?
C21 N22 C27 112.4(5) . . ?
C23 N22 C27 107.8(5) . . ?
N22 C23 C24 108.8(6) . . ?
N22 C23 H23A 109.9 . . ?
C24 C23 H23A 109.9 . . ?
N22 C23 H23B 109.9 . . ?
C24 C23 H23B 109.9 . . ?
H23A C23 H23B 108.3 . . ?
N25 C24 C23 112.3(6) . . ?
N25 C24 H24A 109.1 . . ?
C23 C24 H24A 109.1 . . ?
N25 C24 H24B 109.1 . . ?
C23 C24 H24B 109.1 . . ?
H24A C24 H24B 107.9 . . ?
C28 N25 C24 110.0(6) . . ?
C28 N25 C26 111.9(6) . . ?
C24 N25 C26 107.8(5) . . ?
N25 C26 C27 110.2(6) . . ?
N25 C26 H26A 109.6 . . ?
C27 C26 H26A 109.6 . . ?
N25 C26 H26B 109.6 . . ?
C27 C26 H26B 109.6 . . ?
H26A C26 H26B 108.1 . . ?
N22 C27 C26 109.7(6) . . ?
N22 C27 H27A 109.7 . . ?
C26 C27 H27A 109.7 . . ?
N22 C27 H27B 109.7 . . ?
C26 C27 H27B 109.7 . . ?
H27A C27 H27B 108.2 . . ?
N25 C28 C29 111.6(6) . . ?
N25 C28 H28A 109.3 . . ?
C29 C28 H28A 109.3 . . ?
N25 C28 H28B 109.3 . . ?
C29 C28 H28B 109.3 . . ?
H28A C28 H28B 108 . . ?
C30 C29 C34 118.8(7) . . ?
C30 C29 C28 121.0(7) . . ?
C34 C29 C28 120.0(7) . . ?
C29 C30 C31 121.1(7) . . ?
C29 C30 H30 119.5 . . ?
C31 C30 H30 119.5 . . ?
C30 C31 C32 119.6(7) . . ?
C30 C31 H31 120.2 . . ?
C32 C31 H31 120.2 . . ?
C33 C32 C31 119.2(7) . . ?
C33 C32 C35 120.6(7) . . ?
C31 C32 C35 120.2(7) . . ?
C32 C33 C34 120.2(7) . . ?
C32 C33 H33 119.9 . . ?
C34 C33 H33 119.9 . . ?
C29 C34 C33 120.8(7) . . ?
C29 C34 H34 119.6 . . ?
C33 C34 H34 119.6 . . ?
N36 C35 C32 111.8(6) . . ?
N36 C35 H35A 109.2 . . ?
C32 C35 H35A 109.2 . . ?
N36 C35 H35B 109.2 . . ?
C32 C35 H35B 109.2 . . ?
H35A C35 H35B 107.9 . . ?
C35 N36 C37 109.8(6) . . ?
C35 N36 C41 112.3(6) . . ?
C37 N36 C41 108.3(5) . . ?
N36 C37 C38 110.6(6) . . ?
N36 C37 H37A 109.5 . . ?
C38 C37 H37A 109.5 . . ?
N36 C37 H37B 109.5 . . ?
C38 C37 H37B 109.5 . . ?
H37A C37 H37B 108.1 . . ?
N39 C38 C37 110.4(6) . . ?
N39 C38 H38A 109.6 . . ?
C37 C38 H38A 109.6 . . ?
N39 C38 H38B 109.6 . . ?
C37 C38 H38B 109.6 . . ?
H38A C38 H38B 108.1 . . ?
C40 N39 C42 112.2(6) . . ?
C40 N39 C38 108.7(5) . . ?
C42 N39 C38 108.5(6) . . ?
N39 C40 C41 111.1(6) . . ?
N39 C40 H40A 109.4 . . ?
C41 C40 H40A 109.4 . . ?
N39 C40 H40B 109.4 . . ?
C41 C40 H40B 109.4 . . ?
H40A C40 H40B 108 . . ?
N36 C41 C40 110.1(6) . . ?
N36 C41 H41A 109.6 . . ?
C40 C41 H41A 109.6 . . ?
N36 C41 H41B 109.6 . . ?
C40 C41 H41B 109.6 . . ?
H41A C41 H41B 108.2 . . ?
N39 C42 C4 112.6(6) . . ?
N39 C42 H42A 109.1 . . ?
C4 C42 H42A 109.1 . . ?
N39 C42 H42B 109.1 . . ?
C4 C42 H42B 109.1 . . ?
H42A C42 H42B 107.8 . . ?
Cl45 C43A Cl46 110.9(5) . . ?
Cl45 C43A Cl44 107.4(5) . . ?
Cl46 C43A Cl44 107.3(5) . . ?
Cl45 C43A H43A 110.4 . . ?
Cl46 C43A H43A 110.4 . . ?
Cl44 C43A H43A 110.4 . . ?
Cl45 C43B Cl46 110.3(6) . . ?
Cl45 C43B Cl44 107.0(5) . . ?
Cl46 C43B Cl44 106.8(5) . . ?
Cl45 C43B H43B 110.9 . . ?
Cl46 C43B H43B 110.9 . . ?
Cl44 C43B H43B 110.9 . . ?
C51 C48 C49 116.4(6) . . ?
C51 C48 I47 122.3(5) . . ?
C49 C48 I47 121.3(5) . . ?
F50 C49 C51 119.6(6) . 3_656 ?
F50 C49 C48 119.1(6) . . ?
C51 C49 C48 121.3(6) 3_656 . ?
F52 C51 C49 118.6(6) . 3_656 ?
F52 C51 C48 119.1(6) . . ?
C49 C51 C48 122.3(6) 3_656 . ?

loop_
_geom_bond_atom_site_label_1
_geom_bond_atom_site_label_2
_geom_bond_distance
_geom_bond_site_symmetry_2
_geom_bond_publ_flag
C1 C2 1.388(10) . ?
C1 C6 1.398(10) . ?
C1 C7 1.503(10) . ?
C2 C3 1.408(10) . ?
C2 H2 0.95 . ?
C3 C4 1.388(10) . ?
C3 H3 0.95 . ?
C4 C5 1.394(10) . ?
C4 C42 1.519(10) . ?
C5 C6 1.381(10) . ?
C5 H5 0.95 . ?
C6 H6 0.95 . ?
C7 N8 1.484(8) . ?
C7 H7A 0.99 . ?
C7 H7B 0.99 . ?
N8 C13 1.454(9) . ?
N8 C9 1.465(9) . ?
C9 C10 1.532(9) . ?
C9 H9A 0.99 . ?
C9 H9B 0.99 . ?
C10 N11 1.461(9) . ?
C10 H10A 0.99 . ?
C10 H10B 0.99 . ?
N11 C12 1.465(9) . ?
N11 C14 1.493(8) . ?
C12 C13 1.522(9) . ?
C12 H12A 0.99 . ?
C12 H12B 0.99 . ?
C13 H13A 0.99 . ?
C13 H13B 0.99 . ?
C14 C15 1.523(9) . ?
C14 H14A 0.99 . ?
C14 H14B 0.99 . ?
C15 C20 1.386(10) . ?
C15 C16 1.395(10) . ?
C16 C17 1.403(10) . ?
C16 H16 0.95 . ?
C17 C18 1.389(10) . ?
C17 H17 0.95 . ?
C18 C19 1.378(10) . ?
C18 C21 1.526(9) . ?
C19 C20 1.395(10) . ?
C19 H19 0.95 . ?
C20 H20 0.95 . ?
C21 N22 1.454(9) . ?
C21 H21A 0.99 . ?
C21 H21B 0.99 . ?
N22 C23 1.467(8) . ?
N22 C27 1.468(9) . ?
C23 C24 1.509(10) . ?
C23 H23A 0.99 . ?
C23 H23B 0.99 . ?
C24 N25 1.469(9) . ?
C24 H24A 0.99 . ?
C24 H24B 0.99 . ?
N25 C28 1.468(10) . ?
N25 C26 1.470(8) . ?
C26 C27 1.504(10) . ?
C26 H26A 0.99 . ?
C26 H26B 0.99 . ?
C27 H27A 0.99 . ?
C27 H27B 0.99 . ?
C28 C29 1.519(10) . ?
C28 H28A 0.99 . ?
C28 H28B 0.99 . ?
C29 C30 1.377(11) . ?
C29 C34 1.386(11) . ?
C30 C31 1.397(10) . ?
C30 H30 0.95 . ?
C31 C32 1.397(11) . ?
C31 H31 0.95 . ?
C32 C33 1.387(11) . ?
C32 C35 1.517(10) . ?
C33 C34 1.392(10) . ?
C33 H33 0.95 . ?
C34 H34 0.95 . ?
C35 N36 1.464(9) . ?
C35 H35A 0.99 . ?
C35 H35B 0.99 . ?
N36 C37 1.468(9) . ?
N36 C41 1.469(9) . ?
C37 C38 1.510(11) . ?
C37 H37A 0.99 . ?
C37 H37B 0.99 . ?
C38 N39 1.478(9) . ?
C38 H38A 0.99 . ?
C38 H38B 0.99 . ?
N39 C40 1.463(8) . ?
N39 C42 1.473(9) . ?
C40 C41 1.504(10) . ?
C40 H40A 0.99 . ?
C40 H40B 0.99 . ?
C41 H41A 0.99 . ?
C41 H41B 0.99 . ?
C42 H42A 0.99 . ?
C42 H42B 0.99 . ?
C43A Cl45 1.762(3) . ?
C43A Cl46 1.762(3) . ?
C43A Cl44 1.764(2) . ?
C43A H43A 1 . ?
C43B Cl45 1.768(3) . ?
C43B Cl46 1.768(3) . ?
C43B Cl44 1.769(2) . ?
C43B H43B 1 . ?
I47 C48 2.101(7) . ?
C48 C51 1.390(9) . ?
C48 C49 1.404(10) . ?
C49 F50 1.345(7) . ?
C49 C51 1.368(10) 3_656 ?
C51 F52 1.351(8) . ?
C51 C49 1.368(10) 3_656 ?

loop_
_geom_torsion_atom_site_label_1
_geom_torsion_atom_site_label_2
_geom_torsion_atom_site_label_3
_geom_torsion_atom_site_label_4
_geom_torsion
_geom_torsion_site_symmetry_1
_geom_torsion_site_symmetry_2
_geom_torsion_site_symmetry_3
_geom_torsion_site_symmetry_4
_geom_torsion_publ_flag
C6 C1 C2 C3 2.6(10) . . . . ?
C7 C1 C2 C3 -175.2(6) . . . . ?
C1 C2 C3 C4 -0.8(10) . . . . ?
C2 C3 C4 C5 -1.3(10) . . . . ?
C2 C3 C4 C42 178.7(6) . . . . ?
C3 C4 C5 C6 1.7(10) . . . . ?
C42 C4 C5 C6 -178.4(6) . . . . ?
C4 C5 C6 C1 0.1(10) . . . . ?
C2 C1 C6 C5 -2.3(10) . . . . ?
C7 C1 C6 C5 175.6(6) . . . . ?
C2 C1 C7 N8 98.7(7) . . . . ?
C6 C1 C7 N8 -79.1(8) . . . . ?
C1 C7 N8 C13 -77.0(7) . . . . ?
C1 C7 N8 C9 160.9(6) . . . . ?
C13 N8 C9 C10 59.8(7) . . . . ?
C7 N8 C9 C10 -176.6(5) . . . . ?
N8 C9 C10 N11 -60.3(7) . . . . ?
C9 C10 N11 C12 58.3(7) . . . . ?
C9 C10 N11 C14 -175.8(5) . . . . ?
C10 N11 C12 C13 -57.0(7) . . . . ?
C14 N11 C12 C13 178.1(5) . . . . ?
C9 N8 C13 C12 -58.4(7) . . . . ?
C7 N8 C13 C12 178.6(5) . . . . ?
N11 C12 C13 N8 57.3(7) . . . . ?
C10 N11 C14 C15 -71.4(7) . . . . ?
C12 N11 C14 C15 52.8(8) . . . . ?
N11 C14 C15 C20 -89.9(8) . . . . ?
N11 C14 C15 C16 88.4(8) . . . . ?
C20 C15 C16 C17 1.4(10) . . . . ?
C14 C15 C16 C17 -176.8(6) . . . . ?
C15 C16 C17 C18 0.2(10) . . . . ?
C16 C17 C18 C19 -2.5(10) . . . . ?
C16 C17 C18 C21 177.6(6) . . . . ?
C17 C18 C19 C20 3.1(10) . . . . ?
C21 C18 C19 C20 -177.0(7) . . . . ?
C16 C15 C20 C19 -0.8(11) . . . . ?
C14 C15 C20 C19 177.4(7) . . . . ?
C18 C19 C20 C15 -1.5(11) . . . . ?
C19 C18 C21 N22 15.1(9) . . . . ?
C17 C18 C21 N22 -164.9(6) . . . . ?
C18 C21 N22 C23 -167.4(6) . . . . ?
C18 C21 N22 C27 70.3(7) . . . . ?
C21 N22 C23 C24 174.8(6) . . . . ?
C27 N22 C23 C24 -60.3(7) . . . . ?
N22 C23 C24 N25 59.7(8) . . . . ?
C23 C24 N25 C28 -179.6(6) . . . . ?
C23 C24 N25 C26 -57.4(8) . . . . ?
C28 N25 C26 C27 178.8(6) . . . . ?
C24 N25 C26 C27 57.8(8) . . . . ?
C21 N22 C27 C26 -172.2(6) . . . . ?
C23 N22 C27 C26 62.6(7) . . . . ?
N25 C26 C27 N22 -62.3(8) . . . . ?
C24 N25 C28 C29 171.4(6) . . . . ?
C26 N25 C28 C29 51.6(8) . . . . ?
N25 C28 C29 C30 61.5(9) . . . . ?
N25 C28 C29 C34 -112.9(8) . . . . ?
C34 C29 C30 C31 4.0(11) . . . . ?
C28 C29 C30 C31 -170.4(7) . . . . ?
C29 C30 C31 C32 0.6(11) . . . . ?
C30 C31 C32 C33 -4.6(11) . . . . ?
C30 C31 C32 C35 175.8(7) . . . . ?
C31 C32 C33 C34 3.9(11) . . . . ?
C35 C32 C33 C34 -176.4(7) . . . . ?
C30 C29 C34 C33 -4.7(11) . . . . ?
C28 C29 C34 C33 169.8(7) . . . . ?
C32 C33 C34 C29 0.7(11) . . . . ?
C33 C32 C35 N36 119.5(8) . . . . ?
C31 C32 C35 N36 -60.9(9) . . . . ?
C32 C35 N36 C37 179.8(6) . . . . ?
C32 C35 N36 C41 -59.7(8) . . . . ?
C35 N36 C37 C38 -177.5(6) . . . . ?
C41 N36 C37 C38 59.5(8) . . . . ?
N36 C37 C38 N39 -59.4(8) . . . . ?
C37 C38 N39 C40 57.2(8) . . . . ?
C37 C38 N39 C42 179.5(6) . . . . ?
C42 N39 C40 C41 -177.9(6) . . . . ?
C38 N39 C40 C41 -58.0(8) . . . . ?
C35 N36 C41 C40 179.0(6) . . . . ?
C37 N36 C41 C40 -59.5(8) . . . . ?
N39 C40 C41 N36 60.3(8) . . . . ?
C40 N39 C42 C4 -55.5(8) . . . . ?
C38 N39 C42 C4 -175.6(6) . . . . ?
C3 C4 C42 N39 -61.6(8) . . . . ?
C5 C4 C42 N39 118.4(7) . . . . ?
Cl45 C43A Cl44 C43B 59.6(5) . . . . ?
Cl46 C43A Cl44 C43B -59.7(5) . . . . ?
Cl45 C43B Cl44 C43A -59.0(5) . . . . ?
Cl46 C43B Cl44 C43A 59.1(5) . . . . ?
Cl46 C43A Cl45 C43B 57.4(5) . . . . ?
Cl44 C43A Cl45 C43B -59.6(5) . . . . ?
Cl46 C43B Cl45 C43A -56.8(5) . . . . ?
Cl44 C43B Cl45 C43A 59.1(5) . . . . ?
Cl45 C43A Cl46 C43B -57.4(5) . . . . ?
Cl44 C43A Cl46 C43B 59.7(5) . . . . ?
Cl45 C43B Cl46 C43A 56.8(5) . . . . ?
Cl44 C43B Cl46 C43A -59.2(5) . . . . ?
C51 C48 C49 F50 -179.4(6) . . . . ?
I47 C48 C49 F50 1.0(8) . . . . ?
C51 C48 C49 C51 0.0(11) . . . 3_656 ?
I47 C48 C49 C51 -179.6(5) . . . 3_656 ?
C49 C48 C51 F52 -179.8(6) . . . . ?
I47 C48 C51 F52 -0.2(9) . . . . ?
C49 C48 C51 C49 0.0(11) . . . 3_656 ?
I47 C48 C51 C49 179.6(5) . . . 3_656 ?
